data_4328934
loop_
_publ_author_name
'Benjamin Oelkers'
'Alexander Venker'
'J\"org Sundermeyer'

_publ_section_title
;
 Molybdenum 1,4-Diazabuta-1,3-diene Tricarbonyl Solvento Complexes
 Revisited: From Solvatochromism to Attractive Ligand-Ligand Interaction
;
_journal_name_full 'Inorganic Chemistry'
_journal_page_first 4636
_journal_page_last 4643
_journal_paper_doi 10.1021/ic202517w
_journal_volume 51
_journal_year 2012
_chemical_formula_moiety 'C48 H51 Mo2 N4 O8, C8 H20 N, C H2 Cl2'
_chemical_formula_sum 'C57 H73 Cl2 Mo2 N5 O8'
_chemical_formula_weight 1218.98
_chemical_name_systematic
;
 ?
;
_space_group_IT_number 14
_symmetry_cell_setting monoclinic
_symmetry_space_group_name_Hall '-P 2yn'
_symmetry_space_group_name_H-M 'P 1 21/n 1'
_atom_sites_solution_hydrogens geom
_atom_sites_solution_primary direct
_atom_sites_solution_secondary difmap
_audit_creation_method SHELXL-97
_cell_angle_alpha 90.00
_cell_angle_beta 118.880(5)
_cell_angle_gamma 90.00
_cell_formula_units_Z 4
_cell_length_a 15.1281(8)
_cell_length_b 29.3076(14)
_cell_length_c 15.1729(13)
_cell_measurement_reflns_used 6431
_cell_measurement_temperature 100(2)
_cell_measurement_theta_max 25.31
_cell_measurement_theta_min 1.36
_cell_volume 5890.5(7)
_computing_cell_refinement 'STOE X-AREA'
_computing_data_collection 'STOE X-AREA'
_computing_data_reduction 'STOE X-RED'
_computing_molecular_graphics 'DIAMOND (Brandenburg, 2011)'
_computing_publication_material 'WinGX publication routines (Farrugia, 1999)'
_computing_structure_refinement 'SHELXL-97 (Sheldrick, 1997)'
_computing_structure_solution 'SIR2004 (Giacovazzo et al, 2004)'
_diffrn_ambient_temperature 100(2)
_diffrn_detector_area_resol_mean 6.67
_diffrn_measured_fraction_theta_full 0.995
_diffrn_measured_fraction_theta_max 0.980
_diffrn_measurement_device_type 'STOE IPDS 2'
_diffrn_measurement_method 'rotation method'
_diffrn_radiation_monochromator graphite
_diffrn_radiation_source 'fine-focus sealed tube'
_diffrn_radiation_type MoK\a
_diffrn_radiation_wavelength 0.71073
_diffrn_reflns_av_R_equivalents 0.1090
_diffrn_reflns_av_sigmaI/netI 0.2653
_diffrn_reflns_limit_h_max 18
_diffrn_reflns_limit_h_min -19
_diffrn_reflns_limit_k_max 33
_diffrn_reflns_limit_k_min -37
_diffrn_reflns_limit_l_max 18
_diffrn_reflns_limit_l_min -19
_diffrn_reflns_number 28881
_diffrn_reflns_theta_full 25.00
_diffrn_reflns_theta_max 26.86
_diffrn_reflns_theta_min 1.68
_exptl_absorpt_coefficient_mu 0.571
_exptl_absorpt_correction_T_max 0.9481
_exptl_absorpt_correction_T_min 0.9185
_exptl_absorpt_correction_type multi-scan
_exptl_absorpt_process_details
;
[c.f. r.h. blessing, acta cryst. (1995), a51, 33-38]
;
_exptl_crystal_colour 'dark blue'
_exptl_crystal_density_diffrn 1.375
_exptl_crystal_description block
_exptl_crystal_F_000 2528
_exptl_crystal_size_max 0.19
_exptl_crystal_size_mid 0.12
_exptl_crystal_size_min 0.07
_refine_diff_density_max 0.659
_refine_diff_density_min -0.594
_refine_diff_density_rms 0.072
_refine_ls_extinction_method none
_refine_ls_goodness_of_fit_ref 0.651
_refine_ls_hydrogen_treatment constr
_refine_ls_matrix_type full
_refine_ls_number_parameters 684
_refine_ls_number_reflns 12420
_refine_ls_number_restraints 0
_refine_ls_restrained_S_all 0.651
_refine_ls_R_factor_all 0.1629
_refine_ls_R_factor_gt 0.0473
_refine_ls_shift/su_max 0.004
_refine_ls_shift/su_mean 0.000
_refine_ls_structure_factor_coef Fsqd
_refine_ls_weighting_details 'calc w=1/[\s^2^(Fo^2^)+(0.0048P)^2^+0.0000P] where P=(Fo^2^+2Fc^2^)/3'
_refine_ls_weighting_scheme calc
_refine_ls_wR_factor_gt 0.0595
_refine_ls_wR_factor_ref 0.0762
_reflns_number_gt 4461
_reflns_number_total 12420
_reflns_threshold_expression >2sigma(I)
_cod_data_source_file ic202517w_si_001_19.cif
_cod_data_source_block compound22
_cod_original_sg_symbol_H-M 'P 21/n'
_cod_database_code 4328934

loop_
_symmetry_equiv_pos_as_xyz
'x, y, z'
'-x+1/2, y+1/2, -z+1/2'
'-x, -y, -z'
'x-1/2, -y-1/2, z-1/2'

loop_
_atom_site_label
_atom_site_type_symbol
_atom_site_fract_x
_atom_site_fract_y
_atom_site_fract_z
_atom_site_U_iso_or_equiv
_atom_site_adp_type
_atom_site_occupancy
_atom_site_symmetry_multiplicity
_atom_site_calc_flag
_atom_site_refinement_flags
C1 C 0.9798(3) 0.1809(2) 0.8727(4) 0.0332(14) Uani 1 1 d .
C2 C 1.0200(4) 0.2095(2) 0.9660(4) 0.0422(16) Uani 1 1 d .
H2A H 1.0642 0.1909 1.0245 0.063 Uiso 1 1 calc R
H2B H 0.9636 0.2212 0.9741 0.063 Uiso 1 1 calc R
H2C H 1.0584 0.2352 0.9602 0.063 Uiso 1 1 calc R
C3 C 1.0821(4) 0.11671(19) 0.9621(4) 0.0353(14) Uani 1 1 d .
C4 C 1.1824(4) 0.1265(2) 0.9894(5) 0.0428(16) Uani 1 1 d .
C5 C 1.2581(4) 0.1051(2) 1.0724(4) 0.0464(16) Uani 1 1 d .
H5 H 1.3266 0.1120 1.0925 0.056 Uiso 1 1 calc R
C6 C 1.2360(4) 0.0740(2) 1.1263(4) 0.0457(16) Uani 1 1 d .
H6 H 1.2890 0.0596 1.1835 0.055 Uiso 1 1 calc R
C7 C 1.1361(4) 0.06353(19) 1.0972(4) 0.0384(15) Uani 1 1 d .
H7 H 1.1210 0.0417 1.1344 0.046 Uiso 1 1 calc R
C8 C 1.0580(4) 0.08464(19) 1.0142(4) 0.0339(14) Uani 1 1 d .
C9 C 1.2091(3) 0.1595(2) 0.9296(5) 0.0550(19) Uani 1 1 d .
H9A H 1.2824 0.1596 0.9561 0.083 Uiso 1 1 calc R
H9B H 1.1866 0.1902 0.9350 0.083 Uiso 1 1 calc R
H9C H 1.1756 0.1501 0.8588 0.083 Uiso 1 1 calc R
C10 C 0.9507(3) 0.07231(19) 0.9857(4) 0.0414(15) Uani 1 1 d .
H10A H 0.9095 0.1001 0.9679 0.062 Uiso 1 1 calc R
H10B H 0.9493 0.0573 1.0428 0.062 Uiso 1 1 calc R
H10C H 0.9235 0.0515 0.9279 0.062 Uiso 1 1 calc R
C11 C 0.9156(3) 0.20059(19) 0.7726(4) 0.0319(14) Uani 1 1 d .
C12 C 0.8880(4) 0.25075(19) 0.7656(4) 0.0407(15) Uani 1 1 d .
H12A H 0.9496 0.2690 0.8011 0.061 Uiso 1 1 calc R
H12B H 0.8449 0.2557 0.7965 0.061 Uiso 1 1 calc R
H12C H 0.8517 0.2600 0.6948 0.061 Uiso 1 1 calc R
C13 C 0.8522(4) 0.19407(19) 0.5973(4) 0.0327(14) Uani 1 1 d .
C14 C 0.7503(3) 0.18829(19) 0.5261(4) 0.0336(14) Uani 1 1 d .
C15 C 0.7130(4) 0.20539(19) 0.4297(4) 0.0387(15) Uani 1 1 d .
H15 H 0.6438 0.2016 0.3817 0.046 Uiso 1 1 calc R
C16 C 0.7779(4) 0.2283(2) 0.4036(4) 0.0450(16) Uani 1 1 d .
H16 H 0.7527 0.2399 0.3373 0.054 Uiso 1 1 calc R
C17 C 0.8770(4) 0.2341(2) 0.4723(4) 0.0437(16) Uani 1 1 d .
H17 H 0.9196 0.2500 0.4529 0.052 Uiso 1 1 calc R
C18 C 0.9178(4) 0.21749(19) 0.5702(4) 0.0361(14) Uani 1 1 d .
C19 C 0.6790(3) 0.16382(19) 0.5541(4) 0.0391(15) Uani 1 1 d .
H19A H 0.6091 0.1700 0.5031 0.059 Uiso 1 1 calc R
H19B H 0.6902 0.1748 0.6198 0.059 Uiso 1 1 calc R
H19C H 0.6918 0.1309 0.5577 0.059 Uiso 1 1 calc R
C20 C 1.0277(3) 0.2224(2) 0.6431(4) 0.0449(16) Uani 1 1 d .
H20A H 1.0646 0.2289 0.6063 0.067 Uiso 1 1 calc R
H20B H 1.0530 0.1941 0.6814 0.067 Uiso 1 1 calc R
H20C H 1.0375 0.2476 0.6895 0.067 Uiso 1 1 calc R
C21 C 1.0381(4) 0.0975(2) 0.7019(4) 0.0459(16) Uani 1 1 d .
C22 C 0.8517(4) 0.0750(2) 0.5923(5) 0.0400(16) Uani 1 1 d .
C23 C 0.9734(4) 0.0415(2) 0.7803(4) 0.0425(16) Uani 1 1 d .
C24 C 0.4887(4) 0.0777(2) 0.8619(5) 0.0408(16) Uani 1 1 d .
C25 C 0.4405(4) 0.0424(2) 0.8967(5) 0.0564(19) Uani 1 1 d .
H25A H 0.4800 0.0391 0.9700 0.085 Uiso 1 1 calc R
H25B H 0.4384 0.0131 0.8646 0.085 Uiso 1 1 calc R
H25C H 0.3716 0.0519 0.8783 0.085 Uiso 1 1 calc R
C26 C 0.6311(4) 0.0844(2) 1.0220(4) 0.0380(15) Uani 1 1 d .
C27 C 0.6118(4) 0.1085(2) 1.0917(5) 0.0461(16) Uani 1 1 d .
C28 C 0.6658(4) 0.0959(2) 1.1929(4) 0.0525(17) Uani 1 1 d .
H28 H 0.6560 0.1123 1.2414 0.063 Uiso 1 1 calc R
C29 C 0.7328(4) 0.0602(2) 1.2236(5) 0.0477(16) Uani 1 1 d .
H29 H 0.7670 0.0512 1.2922 0.057 Uiso 1 1 calc R
C30 C 0.7498(4) 0.0377(2) 1.1537(5) 0.0435(16) Uani 1 1 d .
H30 H 0.7969 0.0132 1.1756 0.052 Uiso 1 1 calc R
C31 C 0.7008(4) 0.0493(2) 1.0523(4) 0.0355(14) Uani 1 1 d .
C32 C 0.5334(4) 0.1467(2) 1.0585(5) 0.0606(18) Uani 1 1 d .
H32A H 0.5620 0.1747 1.0473 0.091 Uiso 1 1 calc R
H32B H 0.5146 0.1521 1.1111 0.091 Uiso 1 1 calc R
H32C H 0.4734 0.1379 0.9960 0.091 Uiso 1 1 calc R
C33 C 0.7173(4) 0.0225(2) 0.9770(4) 0.0466(17) Uani 1 1 d .
H33A H 0.6612 0.0012 0.9414 0.070 Uiso 1 1 calc R
H33B H 0.7807 0.0054 1.0120 0.070 Uiso 1 1 calc R
H33C H 0.7209 0.0435 0.9285 0.070 Uiso 1 1 calc R
C34 C 0.4296(3) 0.0941(2) 0.7592(4) 0.0362(15) Uani 1 1 d .
C35 C 0.3264(4) 0.0749(2) 0.6887(5) 0.0531(18) Uani 1 1 d .
H35A H 0.2782 0.0850 0.7104 0.080 Uiso 1 1 calc R
H35B H 0.3297 0.0415 0.6899 0.080 Uiso 1 1 calc R
H35C H 0.3046 0.0858 0.6202 0.080 Uiso 1 1 calc R
C36 C 0.4118(3) 0.1536(2) 0.6434(4) 0.0349(14) Uani 1 1 d .
C37 C 0.4208(3) 0.1442(2) 0.5578(4) 0.0400(15) Uani 1 1 d .
C38 C 0.3729(4) 0.1733(2) 0.4744(4) 0.0428(16) Uani 1 1 d .
H38 H 0.3795 0.1678 0.4162 0.051 Uiso 1 1 calc R
C39 C 0.3167(4) 0.2096(2) 0.4764(5) 0.0503(17) Uani 1 1 d .
H39 H 0.2872 0.2298 0.4207 0.060 Uiso 1 1 calc R
C40 C 0.3024(4) 0.2170(2) 0.5586(5) 0.0476(17) Uani 1 1 d .
H40 H 0.2614 0.2416 0.5582 0.057 Uiso 1 1 calc R
C41 C 0.3480(4) 0.1884(2) 0.6417(4) 0.0435(16) Uani 1 1 d .
C42 C 0.4763(3) 0.1025(2) 0.5539(4) 0.0454(15) Uani 1 1 d .
H42A H 0.5476 0.1050 0.6047 0.068 Uiso 1 1 calc R
H42B H 0.4705 0.0999 0.4869 0.068 Uiso 1 1 calc R
H42C H 0.4470 0.0754 0.5675 0.068 Uiso 1 1 calc R
C43 C 0.3282(4) 0.1953(2) 0.7310(4) 0.0532(18) Uani 1 1 d .
H43A H 0.2882 0.1697 0.7343 0.080 Uiso 1 1 calc R
H43B H 0.2912 0.2238 0.7222 0.080 Uiso 1 1 calc R
H43C H 0.3927 0.1967 0.7936 0.080 Uiso 1 1 calc R
C44 C 0.5906(3) 0.2017(2) 0.8966(4) 0.0363(15) Uani 1 1 d .
C45 C 0.6430(4) 0.1973(2) 0.7647(5) 0.0426(16) Uani 1 1 d .
C46 C 0.7630(4) 0.16112(19) 0.9483(5) 0.0443(16) Uani 1 1 d .
C47 C 0.7298(4) 0.0804(2) 0.7522(4) 0.0363(15) Uani 1 1 d .
C48 C 0.7192(4) 0.03402(19) 0.7041(4) 0.0398(15) Uani 1 1 d .
H48A H 0.6649 0.0170 0.7068 0.060 Uiso 1 1 calc R
H48B H 0.7828 0.0172 0.7406 0.060 Uiso 1 1 calc R
H48C H 0.7032 0.0379 0.6338 0.060 Uiso 1 1 calc R
C101 C 0.4195(4) 0.3591(2) 0.7374(5) 0.0581(18) Uani 1 1 d .
H10D H 0.3692 0.3796 0.7407 0.070 Uiso 1 1 calc R
H10E H 0.4221 0.3665 0.6750 0.070 Uiso 1 1 calc R
C102 C 0.3832(5) 0.3099(3) 0.7301(6) 0.089(3) Uani 1 1 d .
H10F H 0.4316 0.2893 0.7253 0.134 Uiso 1 1 calc R
H10G H 0.3170 0.3066 0.6701 0.134 Uiso 1 1 calc R
H10H H 0.3776 0.3025 0.7902 0.134 Uiso 1 1 calc R
C103 C 0.5205(4) 0.3588(2) 0.9251(4) 0.0498(17) Uani 1 1 d .
H10I H 0.5133 0.3254 0.9295 0.060 Uiso 1 1 calc R
H10J H 0.5861 0.3677 0.9826 0.060 Uiso 1 1 calc R
C104 C 0.4392(5) 0.3815(3) 0.9362(5) 0.075(2) Uani 1 1 d .
H10K H 0.4476 0.4147 0.9363 0.113 Uiso 1 1 calc R
H10L H 0.4427 0.3721 0.9998 0.113 Uiso 1 1 calc R
H10M H 0.3735 0.3729 0.8800 0.113 Uiso 1 1 calc R
C105 C 0.5434(4) 0.4170(2) 0.8235(6) 0.073(2) Uani 1 1 d .
H10N H 0.4895 0.4348 0.8268 0.087 Uiso 1 1 calc R
H10O H 0.5389 0.4232 0.7573 0.087 Uiso 1 1 calc R
C106 C 0.6456(5) 0.4345(3) 0.9059(6) 0.108(3) Uani 1 1 d .
H10P H 0.6511 0.4290 0.9721 0.163 Uiso 1 1 calc R
H10Q H 0.6510 0.4673 0.8968 0.163 Uiso 1 1 calc R
H10R H 0.7001 0.4184 0.9014 0.163 Uiso 1 1 calc R
C107 C 0.6001(5) 0.3379(2) 0.8229(6) 0.077(2) Uani 1 1 d .
H10S H 0.6657 0.3431 0.8841 0.092 Uiso 1 1 calc R
H10T H 0.5799 0.3060 0.8257 0.092 Uiso 1 1 calc R
C108 C 0.6163(5) 0.3421(3) 0.7346(5) 0.078(2) Uani 1 1 d .
H10U H 0.5520 0.3379 0.6728 0.117 Uiso 1 1 calc R
H10V H 0.6645 0.3188 0.7383 0.117 Uiso 1 1 calc R
H10W H 0.6433 0.3725 0.7342 0.117 Uiso 1 1 calc R
C200 C 0.5706(4) 0.0686(2) 0.3665(5) 0.069(2) Uani 1 1 d .
H20D H 0.5826 0.0673 0.4366 0.083 Uiso 1 1 calc R
H20E H 0.6367 0.0720 0.3686 0.083 Uiso 1 1 calc R
N1 N 1.0051(3) 0.13775(16) 0.8713(3) 0.0332(12) Uani 1 1 d .
N2 N 0.8937(3) 0.17414(16) 0.6956(3) 0.0356(12) Uani 1 1 d .
N3 N 0.5747(3) 0.09707(17) 0.9162(3) 0.0383(12) Uani 1 1 d .
N4 N 0.4702(3) 0.12874(15) 0.7361(3) 0.0350(12) Uani 1 1 d .
N100 N 0.5232(3) 0.36911(19) 0.8277(4) 0.0535(15) Uani 1 1 d .
O1 O 1.1085(3) 0.09275(17) 0.6854(3) 0.0657(14) Uani 1 1 d .
O2 O 0.8088(3) 0.05940(15) 0.5097(3) 0.0496(12) Uani 1 1 d .
O3 O 1.0083(3) 0.00403(14) 0.8122(3) 0.0491(11) Uani 1 1 d .
O4 O 0.5741(2) 0.23639(14) 0.9267(3) 0.0457(11) Uani 1 1 d .
O5 O 0.6497(3) 0.23032(15) 0.7226(3) 0.0556(12) Uani 1 1 d .
O6 O 0.8455(3) 0.17067(14) 1.0110(3) 0.0577(13) Uani 1 1 d .
O7 O 0.7984(2) 0.10746(12) 0.7598(2) 0.0332(9) Uani 1 1 d .
O8 O 0.6649(2) 0.08972(12) 0.7802(3) 0.0375(10) Uani 1 1 d .
Mo1 Mo 0.92718(3) 0.101232(19) 0.72664(4) 0.03382(13) Uani 1 1 d .
Mo2 Mo 0.62526(3) 0.149561(19) 0.84358(4) 0.03475(13) Uani 1 1 d .
Cl1 Cl 0.51243(14) 0.01760(8) 0.3035(2) 0.1136(9) Uani 1 1 d .
Cl2 Cl 0.49346(11) 0.11559(6) 0.30427(13) 0.0626(5) Uani 1 1 d .

loop_
_atom_site_aniso_label
_atom_site_aniso_U_11
_atom_site_aniso_U_22
_atom_site_aniso_U_33
_atom_site_aniso_U_23
_atom_site_aniso_U_13
_atom_site_aniso_U_12
C1 0.030(3) 0.038(4) 0.031(3) -0.002(3) 0.014(3) -0.005(3)
C2 0.042(3) 0.041(4) 0.038(4) -0.004(3) 0.015(3) -0.001(3)
C3 0.036(3) 0.030(4) 0.032(3) 0.001(3) 0.010(3) 0.003(3)
C4 0.039(3) 0.036(4) 0.043(4) 0.000(3) 0.012(3) -0.005(3)
C5 0.038(3) 0.053(5) 0.046(4) -0.004(4) 0.018(3) -0.007(3)
C6 0.042(3) 0.040(4) 0.041(4) -0.006(3) 0.008(3) 0.008(3)
C7 0.042(3) 0.038(4) 0.033(3) -0.005(3) 0.016(3) -0.001(3)
C8 0.042(3) 0.029(4) 0.030(3) -0.004(3) 0.017(3) 0.000(3)
C9 0.035(3) 0.066(5) 0.055(4) 0.011(4) 0.014(3) -0.001(3)
C10 0.046(3) 0.036(4) 0.040(4) 0.001(3) 0.018(3) 0.003(3)
C11 0.026(3) 0.031(4) 0.039(4) 0.007(3) 0.016(3) -0.001(2)
C12 0.039(3) 0.041(4) 0.040(4) 0.000(3) 0.017(3) -0.001(3)
C13 0.032(3) 0.035(4) 0.035(3) 0.003(3) 0.019(3) 0.011(3)
C14 0.033(3) 0.038(4) 0.028(3) 0.003(3) 0.014(3) 0.002(3)
C15 0.030(3) 0.039(4) 0.039(4) 0.004(3) 0.010(3) 0.006(3)
C16 0.047(3) 0.050(5) 0.041(4) 0.014(3) 0.023(3) 0.004(3)
C17 0.039(3) 0.046(4) 0.050(4) 0.013(3) 0.024(3) -0.002(3)
C18 0.035(3) 0.034(4) 0.040(4) 0.009(3) 0.019(3) 0.006(3)
C19 0.033(3) 0.039(4) 0.040(4) -0.002(3) 0.015(3) 0.000(3)
C20 0.039(3) 0.048(4) 0.049(4) -0.003(3) 0.023(3) -0.004(3)
C21 0.042(3) 0.045(4) 0.040(4) -0.006(4) 0.012(3) -0.002(3)
C22 0.034(3) 0.044(4) 0.048(4) 0.006(4) 0.024(3) 0.006(3)
C23 0.031(3) 0.047(5) 0.044(4) -0.013(4) 0.014(3) -0.002(3)
C24 0.036(3) 0.041(4) 0.044(4) 0.002(3) 0.018(3) 0.001(3)
C25 0.054(4) 0.055(5) 0.054(4) 0.014(4) 0.021(3) -0.014(3)
C26 0.038(3) 0.035(4) 0.042(4) 0.000(3) 0.020(3) -0.004(3)
C27 0.041(3) 0.045(5) 0.053(4) 0.008(4) 0.023(3) 0.007(3)
C28 0.055(3) 0.059(5) 0.046(4) 0.006(4) 0.026(3) 0.001(4)
C29 0.048(3) 0.054(5) 0.040(4) 0.000(4) 0.020(3) -0.009(3)
C30 0.037(3) 0.034(4) 0.056(4) 0.001(3) 0.019(3) -0.010(3)
C31 0.030(3) 0.036(4) 0.037(4) -0.004(3) 0.013(3) -0.002(3)
C32 0.075(4) 0.059(5) 0.064(5) 0.008(4) 0.046(4) 0.010(4)
C33 0.046(3) 0.043(4) 0.051(4) 0.003(3) 0.024(3) 0.006(3)
C34 0.026(3) 0.038(4) 0.048(4) -0.006(3) 0.021(3) -0.003(3)
C35 0.050(3) 0.050(5) 0.065(5) -0.001(4) 0.031(3) -0.015(3)
C36 0.031(3) 0.033(4) 0.041(3) 0.001(3) 0.018(3) 0.000(3)
C37 0.032(3) 0.044(4) 0.041(4) 0.007(3) 0.015(3) 0.003(3)
C38 0.040(3) 0.049(5) 0.037(4) 0.009(3) 0.017(3) 0.000(3)
C39 0.051(4) 0.047(5) 0.043(4) 0.009(4) 0.015(3) 0.008(3)
C40 0.042(3) 0.049(5) 0.045(4) -0.005(4) 0.015(3) 0.005(3)
C41 0.038(3) 0.051(4) 0.041(4) -0.002(4) 0.018(3) 0.007(3)
C42 0.048(3) 0.050(4) 0.042(4) 0.005(4) 0.025(3) 0.006(3)
C43 0.041(3) 0.066(5) 0.048(4) 0.010(4) 0.019(3) 0.021(3)
C44 0.028(3) 0.033(4) 0.046(4) 0.017(3) 0.016(3) 0.005(3)
C45 0.044(3) 0.040(4) 0.050(4) -0.014(4) 0.028(3) -0.004(3)
C46 0.057(4) 0.023(4) 0.053(4) -0.002(3) 0.027(3) 0.005(3)
C47 0.034(3) 0.041(4) 0.024(3) 0.009(3) 0.007(3) 0.012(3)
C48 0.046(3) 0.031(4) 0.052(4) -0.001(3) 0.032(3) -0.002(3)
C101 0.069(4) 0.056(5) 0.049(4) -0.005(4) 0.029(3) -0.004(4)
C102 0.129(6) 0.069(6) 0.084(6) -0.002(5) 0.063(5) -0.034(5)
C103 0.058(3) 0.050(5) 0.038(4) 0.010(4) 0.021(3) 0.004(3)
C104 0.110(5) 0.074(6) 0.065(5) 0.024(4) 0.061(5) 0.031(4)
C105 0.071(4) 0.039(5) 0.101(6) -0.001(5) 0.035(5) 0.000(4)
C106 0.089(5) 0.113(8) 0.072(6) -0.010(6) -0.003(5) -0.021(5)
C107 0.081(5) 0.067(6) 0.101(6) 0.034(5) 0.059(5) 0.028(4)
C108 0.112(5) 0.073(6) 0.071(5) 0.013(5) 0.062(5) 0.023(5)
C200 0.049(4) 0.077(6) 0.062(5) 0.000(4) 0.011(3) 0.009(4)
N1 0.033(2) 0.030(3) 0.039(3) 0.006(2) 0.019(2) 0.002(2)
N2 0.028(2) 0.043(3) 0.034(3) -0.013(3) 0.014(2) -0.014(2)
N3 0.032(2) 0.035(3) 0.047(3) -0.006(3) 0.018(2) 0.008(2)
N4 0.036(2) 0.034(3) 0.036(3) 0.005(2) 0.018(2) 0.006(2)
N100 0.046(3) 0.050(4) 0.054(4) 0.008(3) 0.015(3) 0.010(3)
O1 0.044(2) 0.086(4) 0.076(3) 0.000(3) 0.037(2) 0.008(2)
O2 0.047(2) 0.058(3) 0.039(3) -0.008(2) 0.017(2) 0.002(2)
O3 0.055(2) 0.037(3) 0.052(3) -0.004(2) 0.024(2) 0.004(2)
O4 0.045(2) 0.036(3) 0.059(3) 0.004(2) 0.027(2) 0.005(2)
O5 0.072(3) 0.044(3) 0.060(3) 0.000(3) 0.039(2) -0.009(2)
O6 0.042(2) 0.055(3) 0.056(3) -0.018(3) 0.008(2) 0.002(2)
O7 0.0284(17) 0.028(2) 0.038(2) 0.001(2) 0.0118(16) -0.0042(17)
O8 0.0334(18) 0.039(3) 0.049(2) 0.004(2) 0.0265(18) 0.0030(17)
Mo1 0.0310(2) 0.0345(3) 0.0351(3) 0.0004(3) 0.0153(2) 0.0018(3)
Mo2 0.0306(2) 0.0356(3) 0.0390(3) 0.0001(3) 0.0177(2) -0.0003(3)
Cl1 0.0796(13) 0.0716(16) 0.187(3) -0.0061(18) 0.0618(16) -0.0020(11)
Cl2 0.0552(9) 0.0734(14) 0.0487(10) 0.0007(10) 0.0168(8) -0.0026(9)

loop_
_atom_type_symbol
_atom_type_description
_atom_type_scat_dispersion_real
_atom_type_scat_dispersion_imag
_atom_type_scat_source
C C 0.0033 0.0016 'International Tables Vol C Tables 4.2.6.8 and 6.1.1.4'
H H 0.0000 0.0000 'International Tables Vol C Tables 4.2.6.8 and 6.1.1.4'
N N 0.0061 0.0033 'International Tables Vol C Tables 4.2.6.8 and 6.1.1.4'
O O 0.0106 0.0060 'International Tables Vol C Tables 4.2.6.8 and 6.1.1.4'
Mo Mo -1.6832 0.6857 'International Tables Vol C Tables 4.2.6.8 and 6.1.1.4'
Cl Cl 0.1484 0.1585 'International Tables Vol C Tables 4.2.6.8 and 6.1.1.4'

loop_
_geom_angle_atom_site_label_1
_geom_angle_atom_site_label_2
_geom_angle_atom_site_label_3
_geom_angle
N1 C1 C11 114.2(5)
N1 C1 C2 124.2(5)
C11 C1 C2 121.4(5)
C1 C2 H2A 109.5
C1 C2 H2B 109.5
H2A C2 H2B 109.5
C1 C2 H2C 109.5
H2A C2 H2C 109.5
H2B C2 H2C 109.5
C8 C3 C4 121.2(5)
C8 C3 N1 121.4(5)
C4 C3 N1 117.1(5)
C5 C4 C3 118.7(6)
C5 C4 C9 119.8(5)
C3 C4 C9 121.5(5)
C6 C5 C4 121.0(5)
C6 C5 H5 119.5
C4 C5 H5 119.5
C5 C6 C7 119.9(5)
C5 C6 H6 120.0
C7 C6 H6 120.0
C8 C7 C6 120.5(5)
C8 C7 H7 119.7
C6 C7 H7 119.7
C3 C8 C7 118.5(5)
C3 C8 C10 122.8(5)
C7 C8 C10 118.6(5)
C4 C9 H9A 109.5
C4 C9 H9B 109.5
H9A C9 H9B 109.5
C4 C9 H9C 109.5
H9A C9 H9C 109.5
H9B C9 H9C 109.5
C8 C10 H10A 109.5
C8 C10 H10B 109.5
H10A C10 H10B 109.5
C8 C10 H10C 109.5
H10A C10 H10C 109.5
H10B C10 H10C 109.5
N2 C11 C1 116.6(5)
N2 C11 C12 124.8(5)
C1 C11 C12 118.3(5)
C11 C12 H12A 109.5
C11 C12 H12B 109.5
H12A C12 H12B 109.5
C11 C12 H12C 109.5
H12A C12 H12C 109.5
H12B C12 H12C 109.5
C14 C13 C18 119.8(5)
C14 C13 N2 121.2(5)
C18 C13 N2 118.8(4)
C15 C14 C13 120.5(5)
C15 C14 C19 119.1(4)
C13 C14 C19 120.5(5)
C14 C15 C16 119.4(5)
C14 C15 H15 120.3
C16 C15 H15 120.3
C17 C16 C15 120.6(5)
C17 C16 H16 119.7
C15 C16 H16 119.7
C16 C17 C18 121.9(5)
C16 C17 H17 119.0
C18 C17 H17 119.0
C17 C18 C13 117.8(5)
C17 C18 C20 121.1(5)
C13 C18 C20 121.0(5)
C14 C19 H19A 109.5
C14 C19 H19B 109.5
H19A C19 H19B 109.5
C14 C19 H19C 109.5
H19A C19 H19C 109.5
H19B C19 H19C 109.5
C18 C20 H20A 109.5
C18 C20 H20B 109.5
H20A C20 H20B 109.5
C18 C20 H20C 109.5
H20A C20 H20C 109.5
H20B C20 H20C 109.5
O1 C21 Mo1 176.7(5)
O2 C22 Mo1 177.4(5)
O3 C23 Mo1 175.0(5)
N3 C24 C34 116.7(5)
N3 C24 C25 126.2(5)
C34 C24 C25 116.9(5)
C24 C25 H25A 109.5
C24 C25 H25B 109.5
H25A C25 H25B 109.5
C24 C25 H25C 109.5
H25A C25 H25C 109.5
H25B C25 H25C 109.5
C31 C26 C27 121.5(5)
C31 C26 N3 120.2(5)
C27 C26 N3 118.3(5)
C28 C27 C26 117.8(5)
C28 C27 C32 120.3(6)
C26 C27 C32 121.8(5)
C29 C28 C27 121.3(6)
C29 C28 H28 119.4
C27 C28 H28 119.4
C28 C29 C30 119.2(6)
C28 C29 H29 120.4
C30 C29 H29 120.4
C29 C30 C31 122.5(6)
C29 C30 H30 118.7
C31 C30 H30 118.7
C26 C31 C30 117.6(6)
C26 C31 C33 121.0(5)
C30 C31 C33 121.2(5)
C27 C32 H32A 109.5
C27 C32 H32B 109.5
H32A C32 H32B 109.5
C27 C32 H32C 109.5
H32A C32 H32C 109.5
H32B C32 H32C 109.5
C31 C33 H33A 109.5
C31 C33 H33B 109.5
H33A C33 H33B 109.5
C31 C33 H33C 109.5
H33A C33 H33C 109.5
H33B C33 H33C 109.5
N4 C34 C24 114.5(5)
N4 C34 C35 123.6(5)
C24 C34 C35 121.8(5)
C34 C35 H35A 109.5
C34 C35 H35B 109.5
H35A C35 H35B 109.5
C34 C35 H35C 109.5
H35A C35 H35C 109.5
H35B C35 H35C 109.5
C41 C36 C37 120.3(5)
C41 C36 N4 118.6(5)
C37 C36 N4 121.1(5)
C36 C37 C38 118.6(5)
C36 C37 C42 120.4(5)
C38 C37 C42 121.0(5)
C39 C38 C37 120.5(6)
C39 C38 H38 119.8
C37 C38 H38 119.8
C38 C39 C40 120.7(6)
C38 C39 H39 119.6
C40 C39 H39 119.6
C39 C40 C41 119.9(6)
C39 C40 H40 120.0
C41 C40 H40 120.0
C40 C41 C36 119.5(5)
C40 C41 C43 120.0(5)
C36 C41 C43 120.5(5)
C37 C42 H42A 109.5
C37 C42 H42B 109.5
H42A C42 H42B 109.5
C37 C42 H42C 109.5
H42A C42 H42C 109.5
H42B C42 H42C 109.5
C41 C43 H43A 109.5
C41 C43 H43B 109.5
H43A C43 H43B 109.5
C41 C43 H43C 109.5
H43A C43 H43C 109.5
H43B C43 H43C 109.5
O4 C44 Mo2 174.0(5)
O5 C45 Mo2 171.5(5)
O6 C46 Mo2 176.3(5)
O7 C47 O8 124.4(6)
O7 C47 C48 119.8(5)
O8 C47 C48 115.7(5)
C47 C48 H48A 109.5
C47 C48 H48B 109.5
H48A C48 H48B 109.5
C47 C48 H48C 109.5
H48A C48 H48C 109.5
H48B C48 H48C 109.5
C102 C101 N100 115.0(6)
C102 C101 H10D 108.5
N100 C101 H10D 108.5
C102 C101 H10E 108.5
N100 C101 H10E 108.5
H10D C101 H10E 107.5
C101 C102 H10F 109.5
C101 C102 H10G 109.5
H10F C102 H10G 109.5
C101 C102 H10H 109.5
H10F C102 H10H 109.5
H10G C102 H10H 109.5
C104 C103 N100 115.6(5)
C104 C103 H10I 108.4
N100 C103 H10I 108.4
C104 C103 H10J 108.4
N100 C103 H10J 108.4
H10I C103 H10J 107.4
C103 C104 H10K 109.5
C103 C104 H10L 109.5
H10K C104 H10L 109.5
C103 C104 H10M 109.5
H10K C104 H10M 109.5
H10L C104 H10M 109.5
N100 C105 C106 116.1(6)
N100 C105 H10N 108.3
C106 C105 H10N 108.3
N100 C105 H10O 108.3
C106 C105 H10O 108.3
H10N C105 H10O 107.4
C105 C106 H10P 109.5
C105 C106 H10Q 109.5
H10P C106 H10Q 109.5
C105 C106 H10R 109.5
H10P C106 H10R 109.5
H10Q C106 H10R 109.5
C108 C107 N100 117.5(6)
C108 C107 H10S 107.9
N100 C107 H10S 107.9
C108 C107 H10T 107.9
N100 C107 H10T 107.9
H10S C107 H10T 107.2
C107 C108 H10U 109.5
C107 C108 H10V 109.5
H10U C108 H10V 109.5
C107 C108 H10W 109.5
H10U C108 H10W 109.5
H10V C108 H10W 109.5
Cl2 C200 Cl1 110.2(3)
Cl2 C200 H20D 109.6
Cl1 C200 H20D 109.6
Cl2 C200 H20E 109.6
Cl1 C200 H20E 109.6
H20D C200 H20E 108.1
C1 N1 C3 119.9(5)
C1 N1 Mo1 117.4(4)
C3 N1 Mo1 122.7(3)
C11 N2 C13 118.9(5)
C11 N2 Mo1 117.0(4)
C13 N2 Mo1 124.0(3)
C24 N3 C26 117.7(5)
C24 N3 Mo2 118.0(4)
C26 N3 Mo2 124.2(3)
C34 N4 C36 120.1(4)
C34 N4 Mo2 118.9(4)
C36 N4 Mo2 120.9(3)
C105 N100 C107 113.7(5)
C105 N100 C103 110.0(6)
C107 N100 C103 107.9(5)
C105 N100 C101 107.1(5)
C107 N100 C101 108.7(5)
C103 N100 C101 109.5(4)
C47 O7 Mo1 133.7(4)
C47 O8 Mo2 136.7(4)
C21 Mo1 C23 81.7(3)
C21 Mo1 C22 84.1(2)
C23 Mo1 C22 89.6(2)
C21 Mo1 N2 98.6(2)
C23 Mo1 N2 168.7(2)
C22 Mo1 N2 101.6(2)
C21 Mo1 N1 97.29(19)
C23 Mo1 N1 96.3(2)
C22 Mo1 N1 174.0(2)
N2 Mo1 N1 72.39(17)
C21 Mo1 O7 178.1(2)
C23 Mo1 O7 99.03(18)
C22 Mo1 O7 97.66(16)
N2 Mo1 O7 80.39(14)
N1 Mo1 O7 80.88(13)
C44 Mo2 C45 80.3(2)
C44 Mo2 C46 85.5(2)
C45 Mo2 C46 88.0(2)
C44 Mo2 N4 97.02(18)
C45 Mo2 N4 99.1(2)
C46 Mo2 N4 172.8(2)
C44 Mo2 O8 179.18(19)
C45 Mo2 O8 98.94(19)
C46 Mo2 O8 94.85(18)
N4 Mo2 O8 82.76(13)
C44 Mo2 N3 96.55(19)
C45 Mo2 N3 169.48(19)
C46 Mo2 N3 101.8(2)
N4 Mo2 N3 71.21(16)
O8 Mo2 N3 84.13(14)

loop_
_geom_bond_atom_site_label_1
_geom_bond_atom_site_label_2
_geom_bond_distance
C1 N1 1.326(7)
C1 C11 1.469(7)
C1 C2 1.498(7)
C2 H2A 0.9800
C2 H2B 0.9800
C2 H2C 0.9800
C3 C8 1.385(7)
C3 C4 1.397(6)
C3 N1 1.444(6)
C4 C5 1.377(7)
C4 C9 1.508(7)
C5 C6 1.369(8)
C5 H5 0.9500
C6 C7 1.390(6)
C6 H6 0.9500
C7 C8 1.388(7)
C7 H7 0.9500
C8 C10 1.509(6)
C9 H9A 0.9800
C9 H9B 0.9800
C9 H9C 0.9800
C10 H10A 0.9800
C10 H10B 0.9800
C10 H10C 0.9800
C11 N2 1.304(6)
C11 C12 1.518(7)
C12 H12A 0.9800
C12 H12B 0.9800
C12 H12C 0.9800
C13 C14 1.401(6)
C13 C18 1.421(7)
C13 N2 1.434(6)
C14 C15 1.382(7)
C14 C19 1.517(6)
C15 C16 1.396(7)
C15 H15 0.9500
C16 C17 1.362(6)
C16 H16 0.9500
C17 C18 1.393(7)
C17 H17 0.9500
C18 C20 1.494(6)
C19 H19A 0.9800
C19 H19B 0.9800
C19 H19C 0.9800
C20 H20A 0.9800
C20 H20B 0.9800
C20 H20C 0.9800
C21 O1 1.214(5)
C21 Mo1 1.892(6)
C22 O2 1.190(6)
C22 Mo1 1.950(6)
C23 O3 1.214(6)
C23 Mo1 1.914(7)
C24 N3 1.287(6)
C24 C34 1.453(7)
C24 C25 1.502(7)
C25 H25A 0.9800
C25 H25B 0.9800
C25 H25C 0.9800
C26 C31 1.383(7)
C26 C27 1.415(7)
C26 N3 1.457(7)
C27 C28 1.396(7)
C27 C32 1.529(8)
C28 C29 1.371(8)
C28 H28 0.9500
C29 C30 1.375(8)
C29 H29 0.9500
C30 C31 1.389(7)
C30 H30 0.9500
C31 C33 1.503(7)
C32 H32A 0.9800
C32 H32B 0.9800
C32 H32C 0.9800
C33 H33A 0.9800
C33 H33B 0.9800
C33 H33C 0.9800
C34 N4 1.319(6)
C34 C35 1.511(6)
C35 H35A 0.9800
C35 H35B 0.9800
C35 H35C 0.9800
C36 C41 1.397(7)
C36 C37 1.398(7)
C36 N4 1.445(6)
C37 C38 1.403(7)
C37 C42 1.498(7)
C38 C39 1.372(7)
C38 H38 0.9500
C39 C40 1.382(8)
C39 H39 0.9500
C40 C41 1.389(8)
C40 H40 0.9500
C41 C43 1.535(8)
C42 H42A 0.9800
C42 H42B 0.9800
C42 H42C 0.9800
C43 H43A 0.9800
C43 H43B 0.9800
C43 H43C 0.9800
C44 O4 1.190(6)
C44 Mo2 1.914(6)
C45 O5 1.191(6)
C45 Mo2 1.942(7)
C46 O6 1.182(5)
C46 Mo2 1.945(6)
C47 O7 1.266(6)
C47 O8 1.273(5)
C47 C48 1.515(8)
C48 H48A 0.9800
C48 H48B 0.9800
C48 H48C 0.9800
C101 C102 1.526(8)
C101 N100 1.532(7)
C101 H10D 0.9900
C101 H10E 0.9900
C102 H10F 0.9800
C102 H10G 0.9800
C102 H10H 0.9800
C103 C104 1.478(7)
C103 N100 1.528(7)
C103 H10I 0.9900
C103 H10J 0.9900
C104 H10K 0.9800
C104 H10L 0.9800
C104 H10M 0.9800
C105 N100 1.444(7)
C105 C106 1.533(8)
C105 H10N 0.9900
C105 H10O 0.9900
C106 H10P 0.9800
C106 H10Q 0.9800
C106 H10R 0.9800
C107 C108 1.479(9)
C107 N100 1.510(7)
C107 H10S 0.9900
C107 H10T 0.9900
C108 H10U 0.9800
C108 H10V 0.9800
C108 H10W 0.9800
C200 Cl2 1.757(6)
C200 Cl1 1.763(7)
C200 H20D 0.9900
C200 H20E 0.9900
N1 Mo1 2.203(4)
N2 Mo1 2.194(5)
N3 Mo2 2.231(5)
N4 Mo2 2.200(4)
O7 Mo1 2.242(3)
O8 Mo2 2.218(4)

loop_
_geom_torsion_atom_site_label_1
_geom_torsion_atom_site_label_2
_geom_torsion_atom_site_label_3
_geom_torsion_atom_site_label_4
_geom_torsion
C8 C3 C4 C5 -2.8(9)
N1 C3 C4 C5 -176.4(5)
C8 C3 C4 C9 176.6(5)
N1 C3 C4 C9 3.0(8)
C3 C4 C5 C6 1.3(9)
C9 C4 C5 C6 -178.0(6)
C4 C5 C6 C7 0.3(9)
C5 C6 C7 C8 -0.5(8)
C4 C3 C8 C7 2.5(8)
N1 C3 C8 C7 175.9(5)
C4 C3 C8 C10 -178.6(5)
N1 C3 C8 C10 -5.3(8)
C6 C7 C8 C3 -0.9(8)
C6 C7 C8 C10 -179.8(5)
N1 C1 C11 N2 -1.7(6)
C2 C1 C11 N2 172.7(4)
N1 C1 C11 C12 -176.1(4)
C2 C1 C11 C12 -1.7(7)
C18 C13 C14 C15 -0.3(8)
N2 C13 C14 C15 -176.1(5)
C18 C13 C14 C19 -179.3(5)
N2 C13 C14 C19 4.9(8)
C13 C14 C15 C16 0.4(9)
C19 C14 C15 C16 179.4(5)
C14 C15 C16 C17 -0.4(9)
C15 C16 C17 C18 0.4(9)
C16 C17 C18 C13 -0.3(9)
C16 C17 C18 C20 177.3(5)
C14 C13 C18 C17 0.3(8)
N2 C13 C18 C17 176.1(5)
C14 C13 C18 C20 -177.4(5)
N2 C13 C18 C20 -1.5(8)
C31 C26 C27 C28 0.3(8)
N3 C26 C27 C28 179.6(5)
C31 C26 C27 C32 -178.8(5)
N3 C26 C27 C32 0.6(8)
C26 C27 C28 C29 -2.3(9)
C32 C27 C28 C29 176.7(5)
C27 C28 C29 C30 2.6(9)
C28 C29 C30 C31 -0.8(9)
C27 C26 C31 C30 1.5(8)
N3 C26 C31 C30 -177.9(5)
C27 C26 C31 C33 177.3(5)
N3 C26 C31 C33 -2.1(8)
C29 C30 C31 C26 -1.3(8)
C29 C30 C31 C33 -177.0(5)
N3 C24 C34 N4 -3.3(7)
C25 C24 C34 N4 172.4(5)
N3 C24 C34 C35 -178.6(5)
C25 C24 C34 C35 -2.8(8)
C41 C36 C37 C38 6.5(8)
N4 C36 C37 C38 -171.5(5)
C41 C36 C37 C42 -170.6(5)
N4 C36 C37 C42 11.5(8)
C36 C37 C38 C39 -1.4(8)
C42 C37 C38 C39 175.6(5)
C37 C38 C39 C40 -2.9(9)
C38 C39 C40 C41 2.1(9)
C39 C40 C41 C36 2.9(8)
C39 C40 C41 C43 -177.2(5)
C37 C36 C41 C40 -7.3(8)
N4 C36 C41 C40 170.8(5)
C37 C36 C41 C43 172.8(5)
N4 C36 C41 C43 -9.1(8)
C11 C1 N1 C3 168.8(4)
C2 C1 N1 C3 -5.4(7)
C11 C1 N1 Mo1 -10.3(5)
C2 C1 N1 Mo1 175.4(4)
C8 C3 N1 C1 107.4(6)
C4 C3 N1 C1 -79.0(6)
C8 C3 N1 Mo1 -73.5(6)
C4 C3 N1 Mo1 100.1(5)
C1 C11 N2 C13 -165.5(4)
C12 C11 N2 C13 8.6(7)
C1 C11 N2 Mo1 12.9(5)
C12 C11 N2 Mo1 -173.1(3)
C14 C13 N2 C11 -107.2(6)
C18 C13 N2 C11 77.0(6)
C14 C13 N2 Mo1 74.6(6)
C18 C13 N2 Mo1 -101.2(5)
C34 C24 N3 C26 174.3(5)
C25 C24 N3 C26 -1.0(8)
C34 C24 N3 Mo2 -3.6(6)
C25 C24 N3 Mo2 -178.9(5)
C31 C26 N3 C24 91.8(6)
C27 C26 N3 C24 -87.6(7)
C31 C26 N3 Mo2 -90.5(6)
C27 C26 N3 Mo2 90.1(5)
C24 C34 N4 C36 -168.8(4)
C35 C34 N4 C36 6.4(8)
C24 C34 N4 Mo2 8.8(6)
C35 C34 N4 Mo2 -176.0(4)
C41 C36 N4 C34 84.0(7)
C37 C36 N4 C34 -97.9(6)
C41 C36 N4 Mo2 -93.4(5)
C37 C36 N4 Mo2 84.6(6)
C106 C105 N100 C107 -58.3(9)
C106 C105 N100 C103 62.8(7)
C106 C105 N100 C101 -178.3(6)
C108 C107 N100 C105 -57.3(9)
C108 C107 N100 C103 -179.6(6)
C108 C107 N100 C101 61.8(8)
C104 C103 N100 C105 63.7(7)
C104 C103 N100 C107 -171.8(6)
C104 C103 N100 C101 -53.7(7)
C102 C101 N100 C105 -178.6(6)
C102 C101 N100 C107 58.3(7)
C102 C101 N100 C103 -59.4(7)
O8 C47 O7 Mo1 176.3(3)
C48 C47 O7 Mo1 -5.7(7)
O7 C47 O8 Mo2 3.4(8)
C48 C47 O8 Mo2 -174.8(3)
C11 N2 Mo1 C21 -108.4(4)
C13 N2 Mo1 C21 69.9(4)
C11 N2 Mo1 C23 -18.0(11)
C13 N2 Mo1 C23 160.2(9)
C11 N2 Mo1 C22 165.9(3)
C13 N2 Mo1 C22 -15.8(4)
C11 N2 Mo1 N1 -13.4(3)
C13 N2 Mo1 N1 164.8(4)
C11 N2 Mo1 O7 70.0(3)
C13 N2 Mo1 O7 -111.8(3)
C1 N1 Mo1 C21 109.3(4)
C3 N1 Mo1 C21 -69.8(4)
C1 N1 Mo1 C23 -168.4(4)
C3 N1 Mo1 C23 12.5(4)
C1 N1 Mo1 N2 12.6(3)
C3 N1 Mo1 N2 -166.5(4)
C1 N1 Mo1 O7 -70.2(4)
C3 N1 Mo1 O7 110.7(4)
C47 O7 Mo1 C23 -42.4(5)
C47 O7 Mo1 C22 48.4(5)
C47 O7 Mo1 N2 149.0(5)
C47 O7 Mo1 N1 -137.4(5)
C34 N4 Mo2 C44 -102.4(4)
C36 N4 Mo2 C44 75.1(4)
C34 N4 Mo2 C45 176.3(4)
C36 N4 Mo2 C45 -6.2(4)
C34 N4 Mo2 O8 78.4(4)
C36 N4 Mo2 O8 -104.1(4)
C34 N4 Mo2 N3 -7.9(4)
C36 N4 Mo2 N3 169.7(4)
C47 O8 Mo2 C45 39.5(5)
C47 O8 Mo2 C46 -49.2(5)
C47 O8 Mo2 N4 137.6(5)
C47 O8 Mo2 N3 -150.6(5)
C24 N3 Mo2 C44 101.1(4)
C26 N3 Mo2 C44 -76.6(4)
C24 N3 Mo2 C45 29.1(13)
C26 N3 Mo2 C45 -148.6(11)
C24 N3 Mo2 C46 -172.2(4)
C26 N3 Mo2 C46 10.1(4)
C24 N3 Mo2 N4 5.9(4)
C26 N3 Mo2 N4 -171.8(4)
C24 N3 Mo2 O8 -78.4(4)
C26 N3 Mo2 O8 103.8(4)
